data_7222108
loop_
_publ_author_name
'Tang, Si-Fu'
'Li, Xuebing'

_publ_section_title
;
 Lanthanide diphosphonates based on a V-shaped ligand: syntheses,
 structures, experimental and theoretical luminescence properties
;
_journal_issue 40
_journal_name_full CrystEngComm
_journal_page_first 7723
_journal_paper_doi 10.1039/C5CE01366F
_journal_volume 17
_journal_year 2015
_chemical_absolute_configuration unk
_chemical_formula_sum 'C21 H34 Eu2 O23 P6'
_chemical_formula_weight 1144.22
_chemical_name_systematic
;
 ?
;
_space_group_crystal_system cubic
_space_group_IT_number 199
_space_group_name_Hall 'I 2b 2c 3'
_space_group_name_H-M_alt 'I 21 3'
_symmetry_space_group_name_Hall 'I 2b 2c 3'
_symmetry_space_group_name_H-M 'I 21 3'
_atom_sites_solution_hydrogens mixed
_audit_creation_method SHELXL-2013
_audit_update_record
;
2015-08-24 deposited with the CCDC.
2015-09-10 downloaded from the CCDC.
;
_cell_angle_alpha 90
_cell_angle_beta 90
_cell_angle_gamma 90
_cell_formula_units_Z 4
_cell_length_a 16.0668(9)
_cell_length_b 16.0668(9)
_cell_length_c 16.0668(9)
_cell_measurement_temperature 296(2)
_cell_measurement_theta_max 27.437
_cell_measurement_theta_min 2.535
_cell_volume 4147.5(4)
_computing_cell_refinement 'Bruker XSCANS'
_computing_data_collection 'Bruker XSCANS'
_computing_data_reduction 'Bruker SHELXTL'
_computing_molecular_graphics 'Bruker SHELXTL'
_computing_publication_material 'Bruker SHELXTL'
_computing_structure_refinement 'SHELXL-2013 (Sheldrick, 2013)'
_computing_structure_solution 'Bruker SHELXTL'
_diffrn_ambient_temperature 296(2)
_diffrn_measured_fraction_theta_full 0.977
_diffrn_measured_fraction_theta_max 1.001
_diffrn_measurement_device_type 'Bruker P4'
_diffrn_radiation_type MoK\a
_diffrn_radiation_wavelength 0.71073
_diffrn_reflns_av_R_equivalents 0.0459
_diffrn_reflns_av_unetI/netI 0.0656
_diffrn_reflns_laue_measured_fraction_full 0.977
_diffrn_reflns_laue_measured_fraction_max 1.001
_diffrn_reflns_limit_h_max 17
_diffrn_reflns_limit_h_min -10
_diffrn_reflns_limit_k_max 11
_diffrn_reflns_limit_k_min -17
_diffrn_reflns_limit_l_max 19
_diffrn_reflns_limit_l_min -5
_diffrn_reflns_number 2970
_diffrn_reflns_point_group_measured_fraction_full 0.973
_diffrn_reflns_point_group_measured_fraction_max 0.996
_diffrn_reflns_theta_full 25.242
_diffrn_reflns_theta_max 24.960
_diffrn_reflns_theta_min 2.535
_exptl_absorpt_coefficient_mu 3.305
_exptl_absorpt_correction_T_max 0.521
_exptl_absorpt_correction_T_min 0.516
_exptl_absorpt_correction_type multi-scan
_exptl_crystal_colour colorless
_exptl_crystal_density_diffrn 1.832
_exptl_crystal_description cubic
_exptl_crystal_F_000 2240
_exptl_crystal_size_max 0.20
_exptl_crystal_size_mid 0.20
_exptl_crystal_size_min 0.20
_refine_diff_density_max 0.512
_refine_diff_density_min -0.599
_refine_diff_density_rms 0.097
_refine_ls_abs_structure_details
;
 Flack x determined using 437 quotients [(I+)-(I-)]/[(I+)+(I-)]
 (Parsons and Flack (2004), Acta Cryst. A60, s61).
;
_refine_ls_abs_structure_Flack 0.04(3)
_refine_ls_extinction_method none
_refine_ls_goodness_of_fit_ref 1.007
_refine_ls_hydrogen_treatment constr
_refine_ls_matrix_type full
_refine_ls_number_parameters 82
_refine_ls_number_reflns 1221
_refine_ls_number_restraints 48
_refine_ls_restrained_S_all 1.031
_refine_ls_R_factor_all 0.0420
_refine_ls_R_factor_gt 0.0351
_refine_ls_shift/su_max 0.018
_refine_ls_shift/su_mean 0.003
_refine_ls_structure_factor_coef Fsqd
_refine_ls_weighting_details
;
 w=1/[\s^2^(Fo^2^)+(0.0262P)^2^]
 where P=(Fo^2^+2Fc^2^)/3
;
_refine_ls_weighting_scheme calc
_refine_ls_wR_factor_gt 0.0698
_refine_ls_wR_factor_ref 0.0731
_reflns_Friedel_coverage 0.780
_reflns_friedel_fraction_full 0.967
_reflns_friedel_fraction_max 0.989
_reflns_number_gt 1093
_reflns_number_total 1221
_reflns_threshold_expression 'I > 2\s(I)'
_cod_data_source_file c5ce01366f2.cif
_cod_data_source_block 1
_cod_depositor_comments 'Adding full bibliography for 7222107--7222110.cif.'
_cod_original_cell_volume 4147.5(7)
_cod_database_code 7222108
_shelx_space_group_comment
;
The symmetry employed for this shelxl refinement is uniquely defined
by the following loop, which should always be used as a source of
symmetry information in preference to the above space-group names.
They are only intended as comments.
;
_shelxl_version_number 2013-2

loop_
_space_group_symop_operation_xyz
'x, y, z'
'-x+1/2, -y, z+1/2'
'-x, y+1/2, -z+1/2'
'x+1/2, -y+1/2, -z'
'z, x, y'
'z+1/2, -x+1/2, -y'
'-z+1/2, -x, y+1/2'
'-z, x+1/2, -y+1/2'
'y, z, x'
'-y, z+1/2, -x+1/2'
'y+1/2, -z+1/2, -x'
'-y+1/2, -z, x+1/2'
'x+1/2, y+1/2, z+1/2'
'-x+1, -y+1/2, z+1'
'-x+1/2, y+1, -z+1'
'x+1, -y+1, -z+1/2'
'z+1/2, x+1/2, y+1/2'
'z+1, -x+1, -y+1/2'
'-z+1, -x+1/2, y+1'
'-z+1/2, x+1, -y+1'
'y+1/2, z+1/2, x+1/2'
'-y+1/2, z+1, -x+1'
'y+1, -z+1, -x+1/2'
'-y+1, -z+1/2, x+1'

loop_
_atom_site_label
_atom_site_type_symbol
_atom_site_fract_x
_atom_site_fract_y
_atom_site_fract_z
_atom_site_U_iso_or_equiv
_atom_site_adp_type
_atom_site_occupancy
_atom_site_site_symmetry_order
_atom_site_calc_flag
_atom_site_refinement_flags_posn
_atom_site_refinement_flags_adp
_atom_site_refinement_flags_occupancy
Eu1 Eu 1.14130(2) 1.14130(2) 0.14130(2) 0.01583(4) Uani 1 3 d S T P
O1 O 1.04850(13) 0.89311(13) 0.11198(14) 0.0406(7) Uani 1 1 d . . .
H1B H 1.0339 0.8493 0.1337 0.061 Uiso 1 1 calc R U .
O1W O 0.98341(15) 0.98341(15) -0.01659(15) 0.0588(13) Uani 1 3 d S T P
H1W H 0.9740 1.0303 -0.0399 0.071 Uiso 0.3333 1 d R U P
H2W H 0.9332 0.9677 -0.0190 0.071 Uiso 0.3333 1 d R U P
O2 O 1.15769(12) 1.00194(11) 0.12245(12) 0.0320(7) Uani 1 1 d . . .
O2W O 1.0000 0.7500 0.1840(2) 0.0785(15) Uani 1 2 d S TU P
H3W H 0.9703 0.7514 0.1402 0.094 Uiso 0.5 1 d R U P
H4W H 1.0092 0.7206 0.2270 0.094 Uiso 0.5 1 d R U P
O3 O 1.16041(13) 0.87590(12) 0.21870(12) 0.0374(7) Uani 1 1 d . . .
P1 P 1.14277(5) 0.91074(4) 0.13406(5) 0.02287(19) Uani 1 1 d . . .
C1 C 1.2500 0.8976(2) 0.0000 0.0237(11) Uani 1 2 d S TU P
H1A H 1.2500 0.9555 0.0000 0.028 Uiso 1 2 calc R U P
C2 C 1.20432(19) 0.85521(19) 0.05958(16) 0.0297(8) Uani 1 1 d . U .
C3 C 1.2058(2) 0.7684(2) 0.0593(2) 0.0531(10) Uani 1 1 d . U .
H3A H 1.1766 0.7389 0.0996 0.064 Uiso 1 1 calc R U .
C4 C 1.2500 0.7267(3) 0.0000 0.0686(13) Uani 1 2 d S TU P
C5 C 1.2500 0.6295(3) 0.0000 0.0879(17) Uani 1 2 d S TU P
H5A H 1.2553 0.6095 -0.0561 0.132 Uiso 0.5 1 calc R U P
H5B H 1.1988 0.6095 0.0234 0.132 Uiso 0.5 1 calc R U P
H5C H 1.2959 0.6095 0.0327 0.132 Uiso 0.5 1 calc R U P

loop_
_atom_site_aniso_label
_atom_site_aniso_U_11
_atom_site_aniso_U_22
_atom_site_aniso_U_33
_atom_site_aniso_U_23
_atom_site_aniso_U_13
_atom_site_aniso_U_12
Eu1 0.01583(4) 0.01583(4) 0.01583(4) 0.00074(6) 0.00074(6) 0.00074(6)
O1 0.0358(13) 0.0327(12) 0.0532(15) 0.0037(11) 0.0042(11) -0.0067(10)
O1W 0.0588(13) 0.0588(13) 0.0588(13) -0.0104(14) -0.0104(14) -0.0104(14)
O2 0.0378(13) 0.0189(10) 0.0392(13) -0.0058(9) 0.0122(10) 0.0013(9)
O2W 0.101(3) 0.086(3) 0.049(2) 0.000 0.000 -0.050(2)
O3 0.0559(14) 0.0362(12) 0.0200(10) 0.0025(9) 0.0065(10) 0.0100(11)
P1 0.0297(4) 0.0211(3) 0.0178(3) 0.0017(3) 0.0059(4) -0.0004(4)
C1 0.041(2) 0.0111(18) 0.019(2) 0.000 0.0118(17) 0.000
C2 0.0504(16) 0.0163(12) 0.0225(13) -0.0010(13) 0.0158(12) 0.0046(15)
C3 0.087(2) 0.0171(15) 0.0553(17) 0.0032(14) 0.0431(16) -0.0027(15)
C4 0.103(2) 0.027(2) 0.076(2) 0.000 0.057(2) 0.000
C5 0.121(3) 0.039(3) 0.104(3) 0.000 0.063(3) 0.000

loop_
_atom_type_symbol
_atom_type_description
_atom_type_scat_dispersion_real
_atom_type_scat_dispersion_imag
_atom_type_scat_source
C C 0.0033 0.0016 'International Tables Vol C Tables 4.2.6.8 and 6.1.1.4'
H H 0.0000 0.0000 'International Tables Vol C Tables 4.2.6.8 and 6.1.1.4'
O O 0.0106 0.0060 'International Tables Vol C Tables 4.2.6.8 and 6.1.1.4'
P P 0.1023 0.0942 'International Tables Vol C Tables 4.2.6.8 and 6.1.1.4'
Eu Eu -0.1578 3.6682 'International Tables Vol C Tables 4.2.6.8 and 6.1.1.4'

loop_
_geom_angle_atom_site_label_1
_geom_angle_atom_site_label_2
_geom_angle_atom_site_label_3
_geom_angle
_geom_angle_site_symmetry_1
_geom_angle_site_symmetry_3
O2 Eu1 O2 89.90(7) . 5_654
O2 Eu1 O2 89.90(7) . 9_564
O2 Eu1 O2 89.90(7) 5_654 9_564
O2 Eu1 O3 89.80(7) . 16_465
O2 Eu1 O3 179.70(7) 5_654 16_465
O2 Eu1 O3 90.12(7) 9_564 16_465
O2 Eu1 O3 179.70(7) . 24_663
O2 Eu1 O3 90.12(7) 5_654 24_663
O2 Eu1 O3 89.80(7) 9_564 24_663
O3 Eu1 O3 90.17(7) 16_465 24_663
O2 Eu1 O3 90.12(7) . 20_645
O2 Eu1 O3 89.80(7) 5_654 20_645
O2 Eu1 O3 179.70(7) 9_564 20_645
O3 Eu1 O3 90.17(7) 16_465 20_645
O3 Eu1 O3 90.17(7) 24_663 20_645
P1 O2 Eu1 158.22(12) . .
P1 O3 Eu1 155.90(13) . 16_465
O2 P1 O3 116.67(11) . .
O2 P1 O1 107.52(12) . .
O3 P1 O1 108.54(12) . .
O2 P1 C2 108.43(13) . .
O3 P1 C2 108.42(13) . .
O1 P1 C2 106.85(13) . .
C2 C1 C2 121.0(4) 15_744 .
C1 C2 C3 118.7(3) . .
C1 C2 P1 120.6(2) . .
C3 C2 P1 120.7(2) . .
C4 C3 C2 120.2(3) . .
C3 C4 C3 121.1(5) 15_744 .
C3 C4 C5 119.5(2) 15_744 .
C3 C4 C5 119.5(2) . .

loop_
_geom_bond_atom_site_label_1
_geom_bond_atom_site_label_2
_geom_bond_distance
_geom_bond_site_symmetry_2
Eu1 O2 2.2748(18) .
Eu1 O2 2.2748(18) 5_654
Eu1 O2 2.2748(18) 9_564
Eu1 O3 2.2869(19) 16_465
Eu1 O3 2.2869(19) 24_663
Eu1 O3 2.2869(19) 20_645
O1 P1 1.581(2) .
O2 P1 1.4964(19) .
O3 P1 1.498(2) .
O3 Eu1 2.2869(19) 16_465
P1 C2 1.791(3) .
C1 C2 1.386(3) 15_744
C1 C2 1.386(3) .
C2 C3 1.395(4) .
C3 C4 1.364(4) .
C4 C3 1.364(4) 15_744
C4 C5 1.562(8) .
